data_1507250
loop_
_publ_author_name
'Bode, Jeffrey W.'
'Hachisu, Yoshifumi'
'Matsuura, Tomoo'
'Suzuki, Keisuke'

_publ_section_title
;
 Facile construction and divergent transformation of polycyclic
 isoxazoles: direct access to polyketide architectures.
;
_journal_issue 4
_journal_name_full 'Organic letters'
_journal_page_first 391
_journal_page_last 394
_journal_paper_doi 10.1021/ol027283f
_journal_volume 5
_journal_year 2003
_chemical_formula_moiety 'C17 H17 N O5'
_chemical_formula_sum 'C17 H17 N O5'
_chemical_formula_weight 315.32
_chemical_name_systematic ?
_space_group_IT_number 9
_symmetry_cell_setting monoclinic
_symmetry_space_group_name_Hall 'C -2yc'
_symmetry_space_group_name_H-M 'C 1 c 1'
_atom_sites_solution_hydrogens geom
_atom_sites_solution_primary direct
_atom_sites_solution_secondary difmap
_audit_creation_method 'SHELXL-97 and manual edit'
_cell_angle_alpha 90.00
_cell_angle_beta 104.998(6)
_cell_angle_gamma 90.00
_cell_formula_units_Z 4
_cell_length_a 11.7495(16)
_cell_length_b 15.552(3)
_cell_length_c 8.5599(11)
_cell_measurement_reflns_used 8741
_cell_measurement_temperature 223(2)
_cell_measurement_theta_max 68.23
_cell_measurement_theta_min 4.82
_cell_volume 1510.9(4)
_computing_cell_refinement 'PROCESS-AUTO (Rigaku, 1998)'
_computing_data_collection 'PROCESS-AUTO (Rigaku, 1998)'
_computing_data_reduction 'teXsan  (Rigaku, 1999)'
_computing_publication_material 'SHELXL-97 (Sheldrick, 1997)'
_computing_structure_refinement 'SHELXL-97 (Sheldrick, 1997)'
_computing_structure_solution 'SIR-97 (Altomare et al., 1999)'
_diffrn_ambient_temperature 223(2)
_diffrn_detector_area_resol_mean 10
_diffrn_measured_fraction_theta_full 0.994
_diffrn_measured_fraction_theta_max 0.994
_diffrn_measurement_device_type 'Rigaku RAXIS-RAPID Imaging Plate'
_diffrn_measurement_method 'Oscillation Photograph'
_diffrn_radiation_monochromator graphite
_diffrn_radiation_source 'Rigaku ratating anode Ultrax18'
_diffrn_radiation_type CuK\a
_diffrn_radiation_wavelength 1.5418
_diffrn_reflns_av_R_equivalents 0.0479
_diffrn_reflns_av_sigmaI/netI 0.0247
_diffrn_reflns_limit_h_max 14
_diffrn_reflns_limit_h_min -14
_diffrn_reflns_limit_k_max 18
_diffrn_reflns_limit_k_min -18
_diffrn_reflns_limit_l_max 10
_diffrn_reflns_limit_l_min -10
_diffrn_reflns_number 8741
_diffrn_reflns_theta_full 68.23
_diffrn_reflns_theta_max 68.23
_diffrn_reflns_theta_min 4.82
_exptl_absorpt_coefficient_mu 0.856
_exptl_absorpt_correction_type none
_exptl_crystal_colour colorless
_exptl_crystal_density_diffrn 1.386
_exptl_crystal_density_meas ?
_exptl_crystal_density_method 'not measured'
_exptl_crystal_description prism
_exptl_crystal_F_000 664
_exptl_crystal_size_max 0.4
_exptl_crystal_size_mid 0.2
_exptl_crystal_size_min 0.2
_refine_diff_density_max 0.331
_refine_diff_density_min -0.170
_refine_diff_density_rms 0.054
_refine_ls_abs_structure_details 'Flack H D (1983), Acta Cryst. A39, 876-881'
_refine_ls_abs_structure_Flack -0.2(3)
_refine_ls_extinction_coef 0.0045(5)
_refine_ls_extinction_expression Fc^*^=kFc[1+0.001xFc^2^\l^3^/sin(2\q)]^-1/4^
_refine_ls_extinction_method SHELXL
_refine_ls_goodness_of_fit_ref 1.087
_refine_ls_hydrogen_treatment mixed
_refine_ls_matrix_type full
_refine_ls_number_parameters 212
_refine_ls_number_reflns 1379
_refine_ls_number_restraints 2
_refine_ls_restrained_S_all 1.086
_refine_ls_R_factor_all 0.0461
_refine_ls_R_factor_gt 0.0451
_refine_ls_shift/su_max '> 0.001'
_refine_ls_shift/su_mean '> 0.001'
_refine_ls_structure_factor_coef Fsqd
_refine_ls_weighting_details 'calc w=1/[\s^2^(Fo^2^)+(0.0635P)^2^+0.5637P] where P=(Fo^2^+2Fc^2^)/3'
_refine_ls_weighting_scheme calc
_refine_ls_wR_factor_gt 0.1132
_refine_ls_wR_factor_ref 0.1145
_reflns_number_gt 1343
_reflns_number_total 1379
_reflns_threshold_expression >2sigma(I)
_cod_data_source_file ol027283fsi20021115_100334.cif
_cod_data_source_block shelxl
_cod_depositor_comments
;
The following automatic conversions were performed:

'_exptl_crystal_density_meas' value 'not measured' was changed to '?'
- the value is perceived as not measured.

Automatic conversion script
Id: cif_fix_values 3008 2015-01-20 13:52:24Z robertas 
;
_cod_database_code 1507250

loop_
_symmetry_equiv_pos_as_xyz
'x, y, z'
'x, -y, z+1/2'
'x+1/2, y+1/2, z'
'x+1/2, -y+1/2, z+1/2'

loop_
_atom_site_label
_atom_site_type_symbol
_atom_site_fract_x
_atom_site_fract_y
_atom_site_fract_z
_atom_site_U_iso_or_equiv
_atom_site_adp_type
_atom_site_occupancy
_atom_site_symmetry_multiplicity
_atom_site_calc_flag
_atom_site_refinement_flags
O1 O 0.9702(3) 0.8737(2) 1.4008(4) 0.0790(9) Uani 1 1 d .
H1 H 0.962(6) 0.936(4) 1.396(8) 0.119 Uiso 1 1 d .
O2 O 0.8395(2) 1.09277(16) 1.2169(3) 0.0571(7) Uani 1 1 d .
O3 O 0.5856(2) 0.94128(15) 0.8110(3) 0.0502(6) Uani 1 1 d .
O4 O 0.4648(3) 1.08184(19) 0.5802(3) 0.0668(8) Uani 1 1 d .
O5 O 0.3328(2) 1.05882(18) 0.7234(3) 0.0568(6) Uani 1 1 d .
N1 N 0.8756(3) 1.0065(2) 1.2440(4) 0.0570(8) Uani 1 1 d .
C1 C 0.8979(3) 0.8279(3) 1.2797(4) 0.0566(9) Uani 1 1 d .
C2 C 0.9069(4) 0.7384(3) 1.2926(6) 0.0686(11) Uani 1 1 d .
H2 H 0.9625 0.7134 1.3801 0.082 Uiso 1 1 calc R
C3 C 0.8362(4) 0.6872(3) 1.1799(6) 0.0688(11) Uani 1 1 d .
H3 H 0.8430 0.6272 1.1902 0.083 Uiso 1 1 calc R
C4 C 0.7546(4) 0.7222(2) 1.0506(6) 0.0680(11) Uani 1 1 d .
H4 H 0.7049 0.6863 0.9742 0.082 Uiso 1 1 calc R
C5 C 0.7461(3) 0.8104(2) 1.0335(5) 0.0547(8) Uani 1 1 d .
H5 H 0.6919 0.8339 0.9431 0.066 Uiso 1 1 calc R
C6 C 0.8162(3) 0.8657(2) 1.1475(4) 0.0473(8) Uani 1 1 d .
C7 C 0.8011(3) 0.9591(2) 1.1358(4) 0.0460(7) Uani 1 1 d .
C8 C 0.7132(3) 1.0144(2) 1.0332(4) 0.0424(7) Uani 1 1 d .
C9 C 0.7429(3) 1.0948(2) 1.0940(4) 0.0475(7) Uani 1 1 d .
C10 C 0.6834(3) 1.1766(2) 1.0447(5) 0.0528(8) Uani 1 1 d .
H10A H 0.7419 1.2210 1.0418 0.063 Uiso 1 1 calc R
H10B H 0.6405 1.1940 1.1236 0.063 Uiso 1 1 calc R
C11 C 0.5980(3) 1.1681(2) 0.8787(4) 0.0512(8) Uani 1 1 d .
H11 H 0.6444 1.1653 0.7973 0.061 Uiso 1 1 calc R
C12 C 0.5284(3) 1.0833(2) 0.8702(4) 0.0449(7) Uani 1 1 d .
H12 H 0.4852 1.0843 0.9553 0.054 Uiso 1 1 calc R
C13 C 0.6097(3) 1.0044(2) 0.8974(4) 0.0420(7) Uani 1 1 d .
C14 C 0.5156(4) 1.2455(3) 0.8392(6) 0.0650(10) Uani 1 1 d .
H14A H 0.4624 1.2382 0.7326 0.097 Uiso 1 1 calc R
H14B H 0.5617 1.2974 0.8409 0.097 Uiso 1 1 calc R
H14C H 0.4704 1.2500 0.9189 0.097 Uiso 1 1 calc R
C15 C 0.4403(3) 1.0737(2) 0.7079(4) 0.0484(8) Uani 1 1 d .
C16 C 0.2411(4) 1.0545(3) 0.5700(5) 0.0693(11) Uani 1 1 d .
H16A H 0.2437 1.1060 0.5051 0.083 Uiso 1 1 calc R
H16B H 0.2534 1.0040 0.5078 0.083 Uiso 1 1 calc R
C17 C 0.1274(4) 1.0486(4) 0.6089(7) 0.0984(18) Uani 1 1 d .
H17A H 0.0649 1.0451 0.5097 0.148 Uiso 1 1 calc R
H17B H 0.1158 1.0991 0.6695 0.148 Uiso 1 1 calc R
H17C H 0.1259 0.9975 0.6735 0.148 Uiso 1 1 calc R

loop_
_atom_site_aniso_label
_atom_site_aniso_U_11
_atom_site_aniso_U_22
_atom_site_aniso_U_33
_atom_site_aniso_U_23
_atom_site_aniso_U_13
_atom_site_aniso_U_12
O1 0.075(2) 0.0678(18) 0.0754(18) 0.0078(15) -0.0143(15) 0.0043(16)
O2 0.0508(15) 0.0472(13) 0.0650(16) -0.0038(11) 0.0000(12) -0.0032(11)
O3 0.0562(14) 0.0440(12) 0.0477(12) -0.0024(10) 0.0082(10) 0.0034(10)
O4 0.0704(18) 0.0817(19) 0.0494(15) 0.0078(12) 0.0173(13) 0.0119(14)
O5 0.0450(14) 0.0709(15) 0.0502(13) -0.0033(11) 0.0046(10) 0.0005(11)
N1 0.0495(17) 0.0486(16) 0.0659(18) 0.0031(13) 0.0025(14) 0.0022(13)
C1 0.051(2) 0.062(2) 0.0553(19) 0.0089(17) 0.0108(16) 0.0070(18)
C2 0.067(3) 0.061(2) 0.077(3) 0.022(2) 0.016(2) 0.019(2)
C3 0.074(3) 0.0469(19) 0.086(3) 0.0095(19) 0.022(2) 0.0074(19)
C4 0.072(3) 0.048(2) 0.081(3) 0.0003(18) 0.012(2) 0.0057(19)
C5 0.053(2) 0.0501(18) 0.059(2) 0.0043(16) 0.0110(16) 0.0083(16)
C6 0.0434(19) 0.0471(17) 0.0540(18) 0.0067(14) 0.0171(15) 0.0060(14)
C7 0.0418(17) 0.0470(17) 0.0503(17) 0.0033(15) 0.0141(13) 0.0012(14)
C8 0.0384(16) 0.0410(16) 0.0475(17) 0.0010(13) 0.0105(12) 0.0026(12)
C9 0.0441(18) 0.0453(17) 0.0527(18) -0.0022(14) 0.0118(15) -0.0022(14)
C10 0.052(2) 0.0403(17) 0.064(2) -0.0008(15) 0.0117(16) -0.0018(15)
C11 0.052(2) 0.0430(18) 0.058(2) 0.0041(14) 0.0134(16) 0.0045(15)
C12 0.0440(18) 0.0450(17) 0.0464(17) 0.0018(13) 0.0133(14) 0.0029(13)
C13 0.0405(16) 0.0426(17) 0.0431(16) 0.0048(12) 0.0109(13) 0.0013(13)
C14 0.064(2) 0.0460(18) 0.079(3) 0.0064(18) 0.008(2) 0.0128(18)
C15 0.048(2) 0.0433(16) 0.052(2) 0.0048(13) 0.0091(15) 0.0091(14)
C16 0.062(3) 0.072(3) 0.060(2) -0.0040(18) -0.0095(19) 0.005(2)
C17 0.050(3) 0.140(5) 0.093(3) -0.007(3) -0.003(2) -0.012(3)

loop_
_atom_type_symbol
_atom_type_description
_atom_type_scat_dispersion_real
_atom_type_scat_dispersion_imag
_atom_type_scat_source
C C 0.0181 0.0091 'International Tables Vol C Tables 4.2.6.8 and 6.1.1.4'
H H 0.0000 0.0000 'International Tables Vol C Tables 4.2.6.8 and 6.1.1.4'
O O 0.0492 0.0322 'International Tables Vol C Tables 4.2.6.8 and 6.1.1.4'
N N 0.0311 0.0180 'International Tables Vol C Tables 4.2.6.8 and 6.1.1.4'

loop_
_geom_angle_atom_site_label_1
_geom_angle_atom_site_label_2
_geom_angle_atom_site_label_3
_geom_angle
C1 O1 H1 117(4)
C9 O2 N1 108.1(2)
C15 O5 C16 114.6(3)
C7 N1 O2 107.4(3)
O1 C1 C2 116.3(4)
O1 C1 C6 123.7(3)
C2 C1 C6 120.0(4)
C3 C2 C1 120.5(4)
C3 C2 H2 119.7
C1 C2 H2 119.7
C2 C3 C4 120.8(4)
C2 C3 H3 119.6
C4 C3 H3 119.6
C3 C4 C5 119.6(4)
C3 C4 H4 120.2
C5 C4 H4 120.2
C4 C5 C6 121.6(4)
C4 C5 H5 119.2
C6 C5 H5 119.2
C5 C6 C1 117.4(3)
C5 C6 C7 121.5(3)
C1 C6 C7 121.0(3)
N1 C7 C8 109.4(3)
N1 C7 C6 117.3(3)
C8 C7 C6 133.2(3)
C9 C8 C7 103.9(3)
C9 C8 C13 118.8(3)
C7 C8 C13 137.4(3)
O2 C9 C8 111.2(3)
O2 C9 C10 119.6(3)
C8 C9 C10 129.2(3)
C9 C10 C11 110.2(3)
C9 C10 H10A 109.6
C11 C10 H10A 109.6
C9 C10 H10B 109.6
C11 C10 H10B 109.6
H10A C10 H10B 108.1
C10 C11 C14 111.5(3)
C10 C11 C12 109.4(3)
C14 C11 C12 111.4(3)
C10 C11 H11 108.1
C14 C11 H11 108.1
C12 C11 H11 108.1
C15 C12 C13 108.2(3)
C15 C12 C11 110.9(3)
C13 C12 C11 112.0(3)
C15 C12 H12 108.6
C13 C12 H12 108.6
C11 C12 H12 108.6
O3 C13 C8 125.8(3)
O3 C13 C12 121.0(3)
C8 C13 C12 113.2(3)
C11 C14 H14A 109.5
C11 C14 H14B 109.5
H14A C14 H14B 109.5
C11 C14 H14C 109.5
H14A C14 H14C 109.5
H14B C14 H14C 109.5
O4 C15 O5 124.5(3)
O4 C15 C12 123.8(3)
O5 C15 C12 111.7(3)
C17 C16 O5 107.5(4)
C17 C16 H16A 110.2
O5 C16 H16A 110.2
C17 C16 H16B 110.2
O5 C16 H16B 110.2
H16A C16 H16B 108.5
C16 C17 H17A 109.5
C16 C17 H17B 109.5
H17A C17 H17B 109.5
C16 C17 H17C 109.5
H17A C17 H17C 109.5
H17B C17 H17C 109.5

loop_
_geom_bond_atom_site_label_1
_geom_bond_atom_site_label_2
_geom_bond_distance
O1 C1 1.360(5)
O1 H1 0.97(6)
O2 C9 1.334(4)
O2 N1 1.408(4)
O3 C13 1.217(4)
O4 C15 1.207(5)
O5 C15 1.324(5)
O5 C16 1.469(5)
N1 C7 1.322(5)
C1 C2 1.398(6)
C1 C6 1.409(5)
C2 C3 1.356(7)
C2 H2 0.9400
C3 C4 1.375(6)
C3 H3 0.9400
C4 C5 1.380(6)
C4 H4 0.9400
C5 C6 1.397(5)
C5 H5 0.9400
C6 C7 1.465(5)
C7 C8 1.452(5)
C8 C9 1.364(5)
C8 C13 1.457(5)
C9 C10 1.460(5)
C10 C11 1.519(5)
C10 H10A 0.9800
C10 H10B 0.9800
C11 C14 1.526(5)
C11 C12 1.543(5)
C11 H11 0.9900
C12 C15 1.509(5)
C12 C13 1.535(4)
C12 H12 0.9900
C14 H14A 0.9700
C14 H14B 0.9700
C14 H14C 0.9700
C16 C17 1.461(7)
C16 H16A 0.9800
C16 H16B 0.9800
C17 H17A 0.9700
C17 H17B 0.9700
C17 H17C 0.9700

loop_
_geom_hbond_atom_site_label_D
_geom_hbond_atom_site_label_H
_geom_hbond_atom_site_label_A
_geom_hbond_distance_DH
_geom_hbond_distance_HA
_geom_hbond_distance_DA
_geom_hbond_angle_DHA
O1 H1 N1 0.97(6) 1.80(7) 2.555(4) 132(6)

loop_
_geom_torsion_atom_site_label_1
_geom_torsion_atom_site_label_2
_geom_torsion_atom_site_label_3
_geom_torsion_atom_site_label_4
_geom_torsion
C9 O2 N1 C7 0.8(4)
O1 C1 C2 C3 178.2(4)
C6 C1 C2 C3 -1.0(6)
C1 C2 C3 C4 0.2(7)
C2 C3 C4 C5 1.2(7)
C3 C4 C5 C6 -1.9(7)
C4 C5 C6 C1 1.1(5)
C4 C5 C6 C7 -175.4(4)
O1 C1 C6 C5 -178.9(4)
C2 C1 C6 C5 0.3(5)
O1 C1 C6 C7 -2.3(5)
C2 C1 C6 C7 176.9(4)
O2 N1 C7 C8 0.2(4)
O2 N1 C7 C6 -175.8(3)
C5 C6 C7 N1 -176.4(3)
C1 C6 C7 N1 7.2(5)
C5 C6 C7 C8 8.7(6)
C1 C6 C7 C8 -167.7(3)
N1 C7 C8 C9 -1.2(4)
C6 C7 C8 C9 174.1(4)
N1 C7 C8 C13 -179.2(3)
C6 C7 C8 C13 -4.0(6)
N1 O2 C9 C8 -1.6(4)
N1 O2 C9 C10 177.3(3)
C7 C8 C9 O2 1.7(4)
C13 C8 C9 O2 -179.8(3)
C7 C8 C9 C10 -177.0(4)
C13 C8 C9 C10 1.5(5)
O2 C9 C10 C11 164.8(3)
C8 C9 C10 C11 -16.6(5)
C9 C10 C11 C14 167.7(3)
C9 C10 C11 C12 44.0(4)
C10 C11 C12 C15 178.6(3)
C14 C11 C12 C15 54.8(4)
C10 C11 C12 C13 -60.5(4)
C14 C11 C12 C13 175.8(3)
C9 C8 C13 O3 164.6(3)
C7 C8 C13 O3 -17.5(6)
C9 C8 C13 C12 -15.7(4)
C7 C8 C13 C12 162.1(4)
C15 C12 C13 O3 -12.4(4)
C11 C12 C13 O3 -135.0(3)
C15 C12 C13 C8 167.9(3)
C11 C12 C13 C8 45.3(4)
C16 O5 C15 O4 -1.4(5)
C16 O5 C15 C12 176.2(3)
C13 C12 C15 O4 -72.5(4)
C11 C12 C15 O4 50.7(5)
C13 C12 C15 O5 110.0(3)
C11 C12 C15 O5 -126.9(3)
C15 O5 C16 C17 -173.1(4)
